data_7134643
loop_
_publ_author_name
'Reddy, Chada Raji'
'Enagandhula, Damodar'
'Ramaraju, Andhavaram'
'Shivakrishna, Avula'
'Adepu, Raju'

_publ_section_title
;
 Divergent [3+2] annulations of oxime acetates with thioaurones/aurones
 leading to benzothiazino-/benzoyl-pyrroles
;
_journal_issue 55
_journal_name_full 'Chemical Communications'
_journal_page_first 10162
_journal_page_last 10165
_journal_paper_doi 10.1039/D5CC00956A
_journal_volume 61
_journal_year 2025
_chemical_formula_moiety 'C15 H13 N O2 S'
_chemical_formula_sum 'C15 H13 N O2 S'
_chemical_formula_weight 271.32
_space_group_crystal_system monoclinic
_space_group_IT_number 15
_space_group_name_Hall '-C 2yc'
_space_group_name_H-M_alt 'C 1 2/c 1'
_atom_sites_solution_hydrogens geom
_audit_creation_method SHELXL-2018/3
_audit_update_record
;
2024-12-31 deposited with the CCDC.	2025-05-23 downloaded from the CCDC.
;
_cell_angle_alpha 90
_cell_angle_beta 101.264(3)
_cell_angle_gamma 90
_cell_formula_units_Z 8
_cell_length_a 13.5806(9)
_cell_length_b 13.6000(9)
_cell_length_c 14.5161(11)
_cell_measurement_reflns_used 2729
_cell_measurement_temperature 294(2)
_cell_measurement_theta_max 23.169
_cell_measurement_theta_min 2.7355
_cell_volume 2629.4(3)
_computing_cell_refinement '<i>SAINT</i> (Bruker, 2016)'
_computing_data_collection '<i>APEX3</i> (Bruker, 2016)'
_computing_data_reduction 'Bruker SAINT'
_computing_molecular_graphics 'Bruker SHELXTL'
_computing_publication_material 'Bruker SHELXTL'
_computing_structure_refinement 'SHELXL-2018/3 (Sheldrick, 2018)'
_computing_structure_solution 'SHELXT 2018/2 (Sheldrick, 2018)'
_diffrn_ambient_temperature 294(2)
_diffrn_measured_fraction_theta_full 0.999
_diffrn_measured_fraction_theta_max 0.999
_diffrn_measurement_device_type 'Bruker D8 QUEST PHOTON-100'
_diffrn_measurement_method '\w and \f'
_diffrn_radiation_type MoK\a
_diffrn_radiation_wavelength 0.71073
_diffrn_reflns_av_R_equivalents 0.0646
_diffrn_reflns_av_unetI/netI 0.0496
_diffrn_reflns_Laue_measured_fraction_full 0.999
_diffrn_reflns_Laue_measured_fraction_max 0.999
_diffrn_reflns_limit_h_max 16
_diffrn_reflns_limit_h_min -16
_diffrn_reflns_limit_k_max 16
_diffrn_reflns_limit_k_min -13
_diffrn_reflns_limit_l_max 18
_diffrn_reflns_limit_l_min -18
_diffrn_reflns_number 17551
_diffrn_reflns_point_group_measured_fraction_full 0.999
_diffrn_reflns_point_group_measured_fraction_max 0.999
_diffrn_reflns_theta_full 25.242
_diffrn_reflns_theta_max 26.369
_diffrn_reflns_theta_min 2.403
_exptl_absorpt_coefficient_mu 0.243
_exptl_absorpt_correction_T_max 0.7454
_exptl_absorpt_correction_T_min 0.6396
_exptl_absorpt_correction_type multi-scan
_exptl_absorpt_process_details
;
 SADABS 2016/2: Krause, L., Herbst-Irmer, R., Sheldrick G.M. & Stalke D.,
 J. Appl. Cryst. 48 (2015) 3-10
;
_exptl_crystal_colour COLOURLESS
_exptl_crystal_density_diffrn 1.371
_exptl_crystal_description BLOCK
_exptl_crystal_F_000 1136
_exptl_crystal_size_max 0.260
_exptl_crystal_size_mid 0.240
_exptl_crystal_size_min 0.190
_refine_diff_density_max 0.187
_refine_diff_density_min -0.159
_refine_diff_density_rms 0.038
_refine_ls_extinction_method none
_refine_ls_goodness_of_fit_ref 1.004
_refine_ls_hydrogen_treatment constr
_refine_ls_matrix_type full
_refine_ls_number_parameters 174
_refine_ls_number_reflns 2674
_refine_ls_number_restraints 0
_refine_ls_restrained_S_all 1.004
_refine_ls_R_factor_all 0.0951
_refine_ls_R_factor_gt 0.0406
_refine_ls_shift/su_max 0.000
_refine_ls_shift/su_mean 0.000
_refine_ls_structure_factor_coef Fsqd
_refine_ls_weighting_details 'w=1/[\s^2^(Fo^2^)+(0.0511P)^2^+0.9131P] where P=(Fo^2^+2Fc^2^)/3'
_refine_ls_weighting_scheme calc
_refine_ls_wR_factor_gt 0.0930
_refine_ls_wR_factor_ref 0.1165
_reflns_Friedel_coverage 0.000
_reflns_number_gt 1549
_reflns_number_total 2674
_reflns_threshold_expression 'I > 2\s(I)'
_cod_data_source_file d5cc00956a2.cif
_cod_data_source_block KB558_0m
_cod_depositor_comments 'Adding full bibliography for 7134643--7134645.cif.'
_cod_original_sg_symbol_H-M 'C 2/c'
_cod_database_code 7134643
_shelx_shelxl_version_number 2018/3
_shelx_space_group_comment
;
The symmetry employed for this shelxl refinement is uniquely defined
by the following loop, which should always be used as a source of
symmetry information in preference to the above space-group names.
They are only intended as comments.
;
_shelx_estimated_absorpt_t_min 0.940
_shelx_estimated_absorpt_t_max 0.955

loop_
_space_group_symop_operation_xyz
'x, y, z'
'-x, y, -z+1/2'
'x+1/2, y+1/2, z'
'-x+1/2, y+1/2, -z+1/2'
'-x, -y, -z'
'x, -y, z-1/2'
'-x+1/2, -y+1/2, -z'
'x+1/2, -y+1/2, z-1/2'

loop_
_atom_site_label
_atom_site_type_symbol
_atom_site_fract_x
_atom_site_fract_y
_atom_site_fract_z
_atom_site_U_iso_or_equiv
_atom_site_adp_type
_atom_site_occupancy
_atom_site_site_symmetry_order
_atom_site_calc_flag
_atom_site_refinement_flags_posn
_atom_site_refinement_flags_adp
_atom_site_refinement_flags_occupancy
_atom_site_disorder_assembly
_atom_site_disorder_group
C1 C 0.10155(18) 0.5707(2) 0.18707(18) 0.0720(8) Uani 1 1 d . . . . .
H1 H 0.037169 0.553288 0.156672 0.086 Uiso 1 1 calc R U . . .
C2 C 0.16953(16) 0.4979(2) 0.22038(15) 0.0608(6) Uani 1 1 d . . . . .
H2 H 0.151960 0.431852 0.212875 0.073 Uiso 1 1 calc R U . . .
C3 C 0.26567(15) 0.52602(17) 0.26577(14) 0.0518(6) Uani 1 1 d . . . . .
C4 C 0.29162(16) 0.62508(17) 0.27686(15) 0.0497(6) Uani 1 1 d . . . . .
C5 C 0.22118(17) 0.69703(19) 0.24224(16) 0.0619(7) Uani 1 1 d . . . . .
H5 H 0.238068 0.763250 0.249237 0.074 Uiso 1 1 calc R U . . .
C6 C 0.12655(18) 0.6695(2) 0.19766(17) 0.0714(8) Uani 1 1 d . . . . .
H6 H 0.079092 0.717172 0.174508 0.086 Uiso 1 1 calc R U . . .
C7 C 0.39464(16) 0.63728(17) 0.32589(14) 0.0476(5) Uani 1 1 d . . . . .
C8 C 0.44204(15) 0.54591(15) 0.34966(14) 0.0470(5) Uani 1 1 d . . . . .
C9 C 0.54236(15) 0.54529(16) 0.39549(14) 0.0472(5) Uani 1 1 d . . . . .
C10 C 0.58812(16) 0.63597(17) 0.41519(15) 0.0535(6) Uani 1 1 d . . . . .
H10 H 0.655027 0.638535 0.445571 0.064 Uiso 1 1 calc R U . . .
C11 C 0.53628(16) 0.72324(17) 0.39057(15) 0.0543(6) Uani 1 1 d . . . . .
C12 C 0.58666(19) 0.82097(19) 0.4114(2) 0.0772(8) Uani 1 1 d . . . . .
H12A H 0.655811 0.815748 0.406036 0.116 Uiso 1 1 calc R U . . .
H12B H 0.582781 0.840828 0.474060 0.116 Uiso 1 1 calc R U . . .
H12C H 0.553671 0.868948 0.367470 0.116 Uiso 1 1 calc R U . . .
C13 C 0.59450(16) 0.45014(18) 0.41978(14) 0.0511(6) Uani 1 1 d . . . . .
C14 C 0.74765(16) 0.37187(17) 0.48008(17) 0.0602(6) Uani 1 1 d . . . . .
H14A H 0.749783 0.335111 0.423242 0.072 Uiso 1 1 calc R U . . .
H14B H 0.715818 0.331290 0.520810 0.072 Uiso 1 1 calc R U . . .
C15 C 0.85186(17) 0.3986(2) 0.52870(18) 0.0715(7) Uani 1 1 d . . . . .
H15A H 0.882273 0.439739 0.488322 0.107 Uiso 1 1 calc R U . . .
H15B H 0.891011 0.339870 0.543250 0.107 Uiso 1 1 calc R U . . .
H15C H 0.849101 0.433366 0.585706 0.107 Uiso 1 1 calc R U . . .
N1 N 0.44014(14) 0.72435(13) 0.34636(13) 0.0541(5) Uani 1 1 d . . . . .
O1 O 0.55297(12) 0.37184(13) 0.40659(12) 0.0649(5) Uani 1 1 d . . . . .
O2 O 0.69162(11) 0.46176(11) 0.45731(10) 0.0577(4) Uani 1 1 d . . . . .
S1 S 0.36386(4) 0.44677(4) 0.31394(4) 0.0563(2) Uani 1 1 d . . . . .

loop_
_atom_site_aniso_label
_atom_site_aniso_U_11
_atom_site_aniso_U_22
_atom_site_aniso_U_33
_atom_site_aniso_U_23
_atom_site_aniso_U_13
_atom_site_aniso_U_12
C1 0.0423(13) 0.095(2) 0.0715(17) -0.0045(15) -0.0069(12) 0.0027(14)
C2 0.0452(13) 0.0715(16) 0.0611(15) -0.0076(13) -0.0014(11) 0.0000(13)
C3 0.0435(12) 0.0617(16) 0.0480(13) -0.0027(11) 0.0037(10) 0.0033(11)
C4 0.0422(12) 0.0568(15) 0.0480(13) -0.0007(11) 0.0033(10) 0.0061(11)
C5 0.0532(15) 0.0633(16) 0.0648(15) 0.0012(12) 0.0009(12) 0.0091(13)
C6 0.0529(16) 0.076(2) 0.0776(18) 0.0042(14) -0.0066(14) 0.0141(13)
C7 0.0460(13) 0.0536(15) 0.0427(12) -0.0008(10) 0.0073(10) 0.0023(11)
C8 0.0418(12) 0.0528(14) 0.0450(12) -0.0013(10) 0.0050(9) 0.0022(10)
C9 0.0427(12) 0.0546(14) 0.0436(12) -0.0011(10) 0.0067(10) 0.0018(11)
C10 0.0427(12) 0.0637(16) 0.0512(13) 0.0007(11) 0.0023(10) 0.0008(12)
C11 0.0486(14) 0.0552(15) 0.0577(14) 0.0009(11) 0.0067(11) -0.0042(11)
C12 0.0641(17) 0.0610(17) 0.101(2) -0.0027(15) 0.0032(15) -0.0084(13)
C13 0.0455(13) 0.0601(16) 0.0451(13) -0.0012(11) 0.0027(10) 0.0032(12)
C14 0.0498(14) 0.0612(15) 0.0643(15) 0.0004(12) -0.0020(11) 0.0131(12)
C15 0.0489(14) 0.0875(19) 0.0724(17) 0.0061(15) -0.0020(12) 0.0115(13)
N1 0.0487(12) 0.0523(12) 0.0588(12) 0.0013(9) 0.0043(9) 0.0021(9)
O1 0.0526(10) 0.0572(11) 0.0786(12) 0.0015(9) -0.0028(8) 0.0005(8)
O2 0.0427(9) 0.0597(10) 0.0653(10) -0.0001(8) -0.0030(7) 0.0074(7)
S1 0.0459(3) 0.0537(4) 0.0640(4) -0.0039(3) -0.0025(3) 0.0000(3)

loop_
_atom_type_symbol
_atom_type_description
_atom_type_scat_dispersion_real
_atom_type_scat_dispersion_imag
_atom_type_scat_source
C C 0.0033 0.0016 'International Tables Vol C Tables 4.2.6.8 and 6.1.1.4'
H H 0.0000 0.0000 'International Tables Vol C Tables 4.2.6.8 and 6.1.1.4'
N N 0.0061 0.0033 'International Tables Vol C Tables 4.2.6.8 and 6.1.1.4'
O O 0.0106 0.0060 'International Tables Vol C Tables 4.2.6.8 and 6.1.1.4'
S S 0.1246 0.1234 'International Tables Vol C Tables 4.2.6.8 and 6.1.1.4'

loop_
_geom_angle_atom_site_label_1
_geom_angle_atom_site_label_2
_geom_angle_atom_site_label_3
_geom_angle
_geom_angle_site_symmetry_1
_geom_angle_site_symmetry_3
_geom_angle_publ_flag
C2 C1 C6 121.7(2) . . ?
C2 C1 H1 119.1 . . ?
C6 C1 H1 119.1 . . ?
C1 C2 C3 118.0(2) . . ?
C1 C2 H2 121.0 . . ?
C3 C2 H2 121.0 . . ?
C4 C3 C2 120.8(2) . . ?
C4 C3 S1 113.16(16) . . ?
C2 C3 S1 126.08(19) . . ?
C5 C4 C3 119.8(2) . . ?
C5 C4 C7 128.8(2) . . ?
C3 C4 C7 111.42(19) . . ?
C6 C5 C4 119.5(2) . . ?
C6 C5 H5 120.3 . . ?
C4 C5 H5 120.3 . . ?
C5 C6 C1 120.2(2) . . ?
C5 C6 H6 119.9 . . ?
C1 C6 H6 119.9 . . ?
N1 C7 C8 123.69(19) . . ?
N1 C7 C4 124.6(2) . . ?
C8 C7 C4 111.69(19) . . ?
C9 C8 C7 118.58(19) . . ?
C9 C8 S1 128.53(17) . . ?
C7 C8 S1 112.88(15) . . ?
C10 C9 C8 116.8(2) . . ?
C10 C9 C13 123.58(19) . . ?
C8 C9 C13 119.66(19) . . ?
C9 C10 C11 121.5(2) . . ?
C9 C10 H10 119.2 . . ?
C11 C10 H10 119.2 . . ?
N1 C11 C10 122.0(2) . . ?
N1 C11 C12 116.8(2) . . ?
C10 C11 C12 121.1(2) . . ?
C11 C12 H12A 109.5 . . ?
C11 C12 H12B 109.5 . . ?
H12A C12 H12B 109.5 . . ?
C11 C12 H12C 109.5 . . ?
H12A C12 H12C 109.5 . . ?
H12B C12 H12C 109.5 . . ?
O1 C13 O2 124.4(2) . . ?
O1 C13 C9 123.2(2) . . ?
O2 C13 C9 112.4(2) . . ?
O2 C14 C15 108.03(19) . . ?
O2 C14 H14A 110.1 . . ?
C15 C14 H14A 110.1 . . ?
O2 C14 H14B 110.1 . . ?
C15 C14 H14B 110.1 . . ?
H14A C14 H14B 108.4 . . ?
C14 C15 H15A 109.5 . . ?
C14 C15 H15B 109.5 . . ?
H15A C15 H15B 109.5 . . ?
C14 C15 H15C 109.5 . . ?
H15A C15 H15C 109.5 . . ?
H15B C15 H15C 109.5 . . ?
C11 N1 C7 117.41(18) . . ?
C13 O2 C14 115.33(17) . . ?
C8 S1 C3 90.85(10) . . ?

loop_
_geom_bond_atom_site_label_1
_geom_bond_atom_site_label_2
_geom_bond_distance
_geom_bond_site_symmetry_2
_geom_bond_publ_flag
C1 C2 1.376(3) . ?
C1 C6 1.386(4) . ?
C1 H1 0.9300 . ?
C2 C3 1.396(3) . ?
C2 H2 0.9300 . ?
C3 C4 1.394(3) . ?
C3 S1 1.751(2) . ?
C4 C5 1.392(3) . ?
C4 C7 1.450(3) . ?
C5 C6 1.373(3) . ?
C5 H5 0.9300 . ?
C6 H6 0.9300 . ?
C7 N1 1.342(3) . ?
C7 C8 1.411(3) . ?
C8 C9 1.394(3) . ?
C8 S1 1.732(2) . ?
C9 C10 1.385(3) . ?
C9 C13 1.484(3) . ?
C10 C11 1.391(3) . ?
C10 H10 0.9300 . ?
C11 N1 1.338(3) . ?
C11 C12 1.498(3) . ?
C12 H12A 0.9600 . ?
C12 H12B 0.9600 . ?
C12 H12C 0.9600 . ?
C13 O1 1.203(3) . ?
C13 O2 1.334(3) . ?
C14 O2 1.444(3) . ?
C14 C15 1.498(3) . ?
C14 H14A 0.9700 . ?
C14 H14B 0.9700 . ?
C15 H15A 0.9600 . ?
C15 H15B 0.9600 . ?
C15 H15C 0.9600 . ?

loop_
_geom_torsion_atom_site_label_1
_geom_torsion_atom_site_label_2
_geom_torsion_atom_site_label_3
_geom_torsion_atom_site_label_4
_geom_torsion
_geom_torsion_site_symmetry_1
_geom_torsion_site_symmetry_2
_geom_torsion_site_symmetry_3
_geom_torsion_site_symmetry_4
_geom_torsion_publ_flag
C6 C1 C2 C3 0.0(4) . . . . ?
C1 C2 C3 C4 0.0(3) . . . . ?
C1 C2 C3 S1 179.78(18) . . . . ?
C2 C3 C4 C5 -0.1(3) . . . . ?
S1 C3 C4 C5 -179.91(17) . . . . ?
C2 C3 C4 C7 179.9(2) . . . . ?
S1 C3 C4 C7 0.1(2) . . . . ?
C3 C4 C5 C6 0.2(3) . . . . ?
C7 C4 C5 C6 -179.8(2) . . . . ?
C4 C5 C6 C1 -0.2(4) . . . . ?
C2 C1 C6 C5 0.1(4) . . . . ?
C5 C4 C7 N1 -0.1(4) . . . . ?
C3 C4 C7 N1 179.9(2) . . . . ?
C5 C4 C7 C8 -179.9(2) . . . . ?
C3 C4 C7 C8 0.0(3) . . . . ?
N1 C7 C8 C9 -1.2(3) . . . . ?
C4 C7 C8 C9 178.66(18) . . . . ?
N1 C7 C8 S1 179.94(17) . . . . ?
C4 C7 C8 S1 -0.2(2) . . . . ?
C7 C8 C9 C10 0.6(3) . . . . ?
S1 C8 C9 C10 179.22(16) . . . . ?
C7 C8 C9 C13 -178.93(18) . . . . ?
S1 C8 C9 C13 -0.3(3) . . . . ?
C8 C9 C10 C11 0.1(3) . . . . ?
C13 C9 C10 C11 179.6(2) . . . . ?
C9 C10 C11 N1 -0.4(3) . . . . ?
C9 C10 C11 C12 -179.5(2) . . . . ?
C10 C9 C13 O1 176.3(2) . . . . ?
C8 C9 C13 O1 -4.3(3) . . . . ?
C10 C9 C13 O2 -3.9(3) . . . . ?
C8 C9 C13 O2 175.62(18) . . . . ?
C10 C11 N1 C7 -0.2(3) . . . . ?
C12 C11 N1 C7 178.9(2) . . . . ?
C8 C7 N1 C11 1.0(3) . . . . ?
C4 C7 N1 C11 -178.8(2) . . . . ?
O1 C13 O2 C14 1.6(3) . . . . ?
C9 C13 O2 C14 -178.24(17) . . . . ?
C15 C14 O2 C13 -175.14(18) . . . . ?
C9 C8 S1 C3 -178.5(2) . . . . ?
C7 C8 S1 C3 0.21(17) . . . . ?
C4 C3 S1 C8 -0.18(18) . . . . ?
C2 C3 S1 C8 -180.0(2) . . . . ?
